data_4326354
loop_
_publ_author_name
'Hana Va\<nk\'atov\'a'
'Lies Broeckaert'
'Frank De Proft'
'Roman Olejn\'ik'
'Jan Turek'
'Zde\<nka Pad\<elkov\'a'
'Ale\<s R\%u\<zi\<cka'

_publ_section_title
;
 Tetrylenes Chelated by Hybrid Amido-Amino Ligand: Derivatives of
 2-[(N,N-Dimethylamino)methyl]aniline
;
_journal_name_full 'Inorganic Chemistry'
_journal_page_first 9454
_journal_page_last 9464
_journal_paper_doi 10.1021/ic2011056
_journal_volume 50
_journal_year 2011
_chemical_formula_moiety 'C24 H42 Cl2 N4 Pb2 Si2'
_chemical_formula_sum 'C24 H42 Cl2 N4 Pb2 Si2'
_chemical_formula_weight 928.08
_chemical_name_systematic
; 
 ? 
;
_space_group_IT_number 14
_symmetry_cell_setting monoclinic
_symmetry_space_group_name_Hall '-P 2ybc'
_symmetry_space_group_name_H-M 'P 1 21/c 1'
_atom_sites_solution_hydrogens geom
_atom_sites_solution_primary direct
_atom_sites_solution_secondary difmap
_audit_creation_method SHELXL-97
_cell_angle_alpha 90
_cell_angle_beta 110.055(5)
_cell_angle_gamma 90
_cell_formula_units_Z 2
_cell_length_a 6.8431(4)
_cell_length_b 12.7100(7)
_cell_length_c 19.6427(12)
_cell_measurement_reflns_used 12330
_cell_measurement_temperature 150(1)
_cell_measurement_theta_max 27.1
_cell_measurement_theta_min 1
_cell_volume 1604.85(17)
_computing_cell_refinement 'COLLECT and DENZO'
_computing_data_collection 'COLLECT (Hooft, 1998) and DENZO (Otwinowski & Minor, 1997)'
_computing_data_reduction 'COLLECT and DENZO'
_computing_molecular_graphics 'PLATON (Spek, 2003)'
_computing_publication_material 'SHELXL-97 (Sheldrick, 1997)'
_computing_structure_refinement 'SHELXL-97 (Sheldrick, 1997)'
_computing_structure_solution 'SIR92 (Altomare et al., 1994)'
_diffrn_ambient_temperature 150(1)
_diffrn_detector_area_resol_mean 9.091
_diffrn_measured_fraction_theta_full 0.987
_diffrn_measured_fraction_theta_max 0.997
_diffrn_measurement_device_type 'Bruker Nonius KappaCCD area detector'
_diffrn_measurement_method '\f and \w scans to fill the Ewald sphere'
_diffrn_radiation_monochromator graphite
_diffrn_radiation_source 'fine-focus sealed tube'
_diffrn_radiation_type MoK\a
_diffrn_radiation_wavelength 0.71073
_diffrn_reflns_av_R_equivalents 0.0622
_diffrn_reflns_av_sigmaI/netI 0.0509
_diffrn_reflns_limit_h_max 8
_diffrn_reflns_limit_h_min -8
_diffrn_reflns_limit_k_max 14
_diffrn_reflns_limit_k_min -16
_diffrn_reflns_limit_l_max 25
_diffrn_reflns_limit_l_min -24
_diffrn_reflns_number 12278
_diffrn_reflns_theta_full 27.10
_diffrn_reflns_theta_max 27.10
_diffrn_reflns_theta_min 2.21
_diffrn_standards_number 0
_exptl_absorpt_coefficient_mu 10.737
_exptl_absorpt_correction_T_max 0.474
_exptl_absorpt_correction_T_min 0.306
_exptl_absorpt_correction_type integration
_exptl_absorpt_process_details
;
gaussian integration (Coppens, 1970)
;
_exptl_crystal_colour colourless
_exptl_crystal_density_diffrn 1.921
_exptl_crystal_description block
_exptl_crystal_F_000 880
_exptl_crystal_size_max 0.24
_exptl_crystal_size_mid 0.16
_exptl_crystal_size_min 0.11
_refine_diff_density_max 1.735
_refine_diff_density_min -2.166
_refine_diff_density_rms 0.195
_refine_ls_extinction_method none
_refine_ls_goodness_of_fit_ref 1.145
_refine_ls_hydrogen_treatment constr
_refine_ls_matrix_type full
_refine_ls_number_parameters 154
_refine_ls_number_reflns 3567
_refine_ls_number_restraints 0
_refine_ls_restrained_S_all 1.145
_refine_ls_R_factor_all 0.0650
_refine_ls_R_factor_gt 0.0409
_refine_ls_shift/su_max 0.001
_refine_ls_shift/su_mean 0.000
_refine_ls_structure_factor_coef Fsqd
_refine_ls_weighting_details 'calc w=1/[\s^2^(Fo^2^)+(0.0340P)^2^+5.3988P] where P=(Fo^2^+2Fc^2^)/3'
_refine_ls_weighting_scheme calc
_refine_ls_wR_factor_gt 0.0819
_refine_ls_wR_factor_ref 0.0925
_reflns_number_gt 2746
_reflns_number_total 3567
_reflns_threshold_expression >2sigma(I)
_cod_data_source_file ic2011056_si_001_11.cif
_cod_data_source_block 18
_cod_original_sg_symbol_H-M 'P 21/c'
_cod_database_code 4326354

loop_
_symmetry_equiv_pos_as_xyz
'x, y, z'
'-x, y+1/2, -z+1/2'
'-x, -y, -z'
'x, -y-1/2, z-1/2'

loop_
_atom_site_label
_atom_site_type_symbol
_atom_site_fract_x
_atom_site_fract_y
_atom_site_fract_z
_atom_site_U_iso_or_equiv
_atom_site_adp_type
_atom_site_occupancy
_atom_site_symmetry_multiplicity
_atom_site_calc_flag
_atom_site_refinement_flags
Pb1 Pb 1.17295(4) 0.05039(2) 0.428881(14) 0.02882(10) Uani 1 1 d .
Cl1 Cl 0.7901(3) -0.00882(19) 0.40821(11) 0.0432(5) Uani 1 1 d .
N1 N 1.0928(9) 0.2200(5) 0.4263(3) 0.0218(12) Uani 1 1 d .
C1 C 0.9013(10) 0.2491(5) 0.3733(3) 0.0201(13) Uani 1 1 d .
C7 C 1.0321(11) 0.1831(6) 0.2767(4) 0.0257(15) Uani 1 1 d .
H7A H 0.9974 0.1930 0.2249 0.031 Uiso 1 1 d R
H7B H 1.1589 0.2220 0.3009 0.031 Uiso 1 1 d R
C5 C 0.5583(12) 0.3292(6) 0.3386(4) 0.0318(17) Uani 1 1 d .
H5 H 0.4580 0.3641 0.3521 0.038 Uiso 1 1 d R
C2 C 0.8638(10) 0.2277(5) 0.2995(3) 0.0186(13) Uani 1 1 d .
C3 C 0.6719(11) 0.2551(6) 0.2483(4) 0.0291(16) Uani 1 1 d .
H3 H 0.6459 0.2374 0.2000 0.035 Uiso 1 1 d R
C4 C 0.5179(11) 0.3057(6) 0.2663(4) 0.0291(16) Uani 1 1 d .
H4 H 0.3923 0.3240 0.2310 0.035 Uiso 1 1 d R
C6 C 0.7436(11) 0.3013(6) 0.3909(4) 0.0295(16) Uani 1 1 d .
H6 H 0.7650 0.3169 0.4392 0.035 Uiso 1 1 d R
Si1 Si 1.2233(3) 0.29784(16) 0.49924(10) 0.0239(4) Uani 1 1 d .
N2 N 1.0730(9) 0.0713(5) 0.2942(3) 0.0273(14) Uani 1 1 d .
C10 C 1.4919(11) 0.2425(7) 0.5355(4) 0.0310(17) Uani 1 1 d .
H10A H 1.4988 0.1901 0.5715 0.037 Uiso 1 1 d R
H10B H 1.5889 0.2979 0.5569 0.037 Uiso 1 1 d R
H10C H 1.5262 0.2110 0.4966 0.037 Uiso 1 1 d R
C12 C 1.2266(14) 0.4358(6) 0.4679(4) 0.0364(19) Uani 1 1 d .
H12A H 1.3131 0.4398 0.4385 0.044 Uiso 1 1 d R
H12B H 1.2812 0.4813 0.5091 0.044 Uiso 1 1 d R
H12C H 1.0878 0.4574 0.4399 0.044 Uiso 1 1 d R
C11 C 1.1179(13) 0.3003(7) 0.5755(4) 0.0362(19) Uani 1 1 d .
H11A H 0.9844 0.3343 0.5598 0.043 Uiso 1 1 d R
H11B H 1.2120 0.3384 0.6156 0.043 Uiso 1 1 d R
H11C H 1.1035 0.2296 0.5903 0.043 Uiso 1 1 d R
C8 C 1.2685(13) 0.0393(7) 0.2800(5) 0.041(2) Uani 1 1 d .
H8A H 1.2438 0.0391 0.2288 0.050 Uiso 1 1 d R
H8B H 1.3072 -0.0302 0.2991 0.050 Uiso 1 1 d R
H8C H 1.3789 0.0876 0.3035 0.050 Uiso 1 1 d R
C9 C 0.9012(14) 0.0045(7) 0.2511(4) 0.041(2) Uani 1 1 d .
H9A H 0.7743 0.0285 0.2565 0.049 Uiso 1 1 d R
H9B H 0.9279 -0.0667 0.2680 0.049 Uiso 1 1 d R
H9C H 0.8886 0.0077 0.2009 0.049 Uiso 1 1 d R

loop_
_atom_site_aniso_label
_atom_site_aniso_U_11
_atom_site_aniso_U_22
_atom_site_aniso_U_33
_atom_site_aniso_U_23
_atom_site_aniso_U_13
_atom_site_aniso_U_12
Pb1 0.02998(16) 0.02451(15) 0.02635(15) 0.00335(12) 0.00242(12) 0.00308(13)
Cl1 0.0394(11) 0.0499(13) 0.0326(10) 0.0123(9) 0.0027(9) -0.0161(10)
N1 0.020(3) 0.027(3) 0.016(3) -0.004(2) 0.003(2) -0.001(2)
C1 0.018(3) 0.022(3) 0.019(3) 0.000(3) 0.004(3) -0.005(3)
C7 0.024(3) 0.032(4) 0.018(3) 0.000(3) 0.004(3) -0.003(3)
C5 0.026(4) 0.039(5) 0.035(4) 0.000(3) 0.016(3) 0.006(3)
C2 0.021(3) 0.019(3) 0.016(3) 0.001(2) 0.007(3) -0.001(3)
C3 0.024(4) 0.036(4) 0.024(4) 0.003(3) 0.005(3) -0.006(3)
C4 0.022(4) 0.035(4) 0.029(4) 0.007(3) 0.007(3) 0.003(3)
C6 0.027(4) 0.035(4) 0.027(4) -0.007(3) 0.010(3) -0.006(3)
Si1 0.0244(10) 0.0300(11) 0.0160(9) -0.0031(7) 0.0052(8) -0.0039(8)
N2 0.024(3) 0.033(4) 0.028(3) -0.009(2) 0.013(3) 0.000(3)
C10 0.024(4) 0.045(5) 0.023(3) 0.000(3) 0.007(3) -0.001(3)
C12 0.041(5) 0.041(5) 0.030(4) -0.006(3) 0.015(4) -0.008(4)
C11 0.035(4) 0.053(5) 0.020(4) 0.002(3) 0.009(3) 0.004(4)
C8 0.037(4) 0.039(5) 0.053(5) -0.001(4) 0.022(4) 0.007(4)
C9 0.044(5) 0.041(5) 0.036(4) -0.011(4) 0.011(4) -0.012(4)

loop_
_atom_type_symbol
_atom_type_description
_atom_type_scat_dispersion_real
_atom_type_scat_dispersion_imag
_atom_type_scat_source
C C 0.0033 0.0016 'International Tables Vol C Tables 4.2.6.8 and 6.1.1.4'
H H 0.0000 0.0000 'International Tables Vol C Tables 4.2.6.8 and 6.1.1.4'
N N 0.0061 0.0033 'International Tables Vol C Tables 4.2.6.8 and 6.1.1.4'
Si Si 0.0817 0.0704 'International Tables Vol C Tables 4.2.6.8 and 6.1.1.4'
Cl Cl 0.1484 0.1585 'International Tables Vol C Tables 4.2.6.8 and 6.1.1.4'
Pb Pb -3.3944 10.1111 'International Tables Vol C Tables 4.2.6.8 and 6.1.1.4'

loop_
_exptl_crystal_face_index_h
_exptl_crystal_face_index_k
_exptl_crystal_face_index_l
_exptl_crystal_face_perp_dist
0 1 -1 0.023
0 -1 1 0.056
0 0 1 0.040
0 0 -1 0.096
-1 0 0 0.012
1 0 0 0.082
0 1 1 0.032
0 -1 -1 0.119

loop_
_geom_angle_atom_site_label_1
_geom_angle_atom_site_label_2
_geom_angle_atom_site_label_3
_geom_angle
N1 Pb1 N2 84.11(19)
N1 Pb1 Cl1 92.82(16)
N2 Pb1 Cl1 88.30(14)
C1 N1 Si1 123.2(5)
C1 N1 Pb1 115.5(4)
Si1 N1 Pb1 119.1(3)
C6 C1 C2 117.3(6)
C6 C1 N1 122.5(6)
C2 C1 N1 120.1(6)
N2 C7 C2 113.9(6)
N2 C7 H7A 109.3
C2 C7 H7A 109.3
N2 C7 H7B 108.2
C2 C7 H7B 108.3
H7A C7 H7B 107.7
C6 C5 C4 121.3(7)
C6 C5 H5 119.5
C4 C5 H5 119.3
C3 C2 C1 119.1(6)
C3 C2 C7 120.9(6)
C1 C2 C7 119.8(6)
C4 C3 C2 122.9(7)
C4 C3 H3 118.5
C2 C3 H3 118.5
C3 C4 C5 117.5(7)
C3 C4 H4 121.2
C5 C4 H4 121.3
C5 C6 C1 121.8(6)
C5 C6 H6 119.2
C1 C6 H6 119.0
N1 Si1 C12 109.2(3)
N1 Si1 C10 105.3(3)
C12 Si1 C10 111.1(4)
N1 Si1 C11 116.4(3)
C12 Si1 C11 107.5(4)
C10 Si1 C11 107.5(3)
C9 N2 C7 112.1(6)
C9 N2 C8 108.9(6)
C7 N2 C8 109.1(6)
C9 N2 Pb1 115.1(5)
C7 N2 Pb1 108.1(4)
C8 N2 Pb1 103.1(5)
Si1 C10 H10A 109.6
Si1 C10 H10B 109.5
H10A C10 H10B 109.5
Si1 C10 H10C 109.3
H10A C10 H10C 109.5
H10B C10 H10C 109.5
Si1 C12 H12A 109.2
Si1 C12 H12B 109.5
H12A C12 H12B 109.5
Si1 C12 H12C 109.7
H12A C12 H12C 109.5
H12B C12 H12C 109.5
Si1 C11 H11A 109.6
Si1 C11 H11B 109.3
H11A C11 H11B 109.5
Si1 C11 H11C 109.5
H11A C11 H11C 109.5
H11B C11 H11C 109.5
N2 C8 H8A 110.1
N2 C8 H8B 108.5
H8A C8 H8B 109.5
N2 C8 H8C 109.8
H8A C8 H8C 109.5
H8B C8 H8C 109.5
N2 C9 H9A 109.3
N2 C9 H9B 109.1
H9A C9 H9B 109.5
N2 C9 H9C 110.0
H9A C9 H9C 109.5
H9B C9 H9C 109.5

loop_
_geom_bond_atom_site_label_1
_geom_bond_atom_site_label_2
_geom_bond_distance
Pb1 N1 2.221(6)
Pb1 N2 2.509(6)
Pb1 Cl1 2.620(2)
N1 C1 1.415(8)
N1 Si1 1.718(6)
C1 C6 1.406(10)
C1 C2 1.411(9)
C7 N2 1.467(9)
C7 C2 1.483(10)
C7 H7A 0.9700
C7 H7B 0.9701
C5 C6 1.376(10)
C5 C4 1.385(10)
C5 H5 0.9300
C2 C3 1.397(9)
C3 C4 1.380(10)
C3 H3 0.9300
C4 H4 0.9300
C6 H6 0.9301
Si1 C12 1.861(8)
Si1 C10 1.866(8)
Si1 C11 1.872(7)
N2 C9 1.461(10)
N2 C8 1.514(10)
C10 H10A 0.9600
C10 H10B 0.9600
C10 H10C 0.9600
C12 H12A 0.9600
C12 H12B 0.9600
C12 H12C 0.9600
C11 H11A 0.9600
C11 H11B 0.9600
C11 H11C 0.9599
C8 H8A 0.9599
C8 H8B 0.9600
C8 H8C 0.9600
C9 H9A 0.9601
C9 H9B 0.9600
C9 H9C 0.9600
